data_4337478
loop_
_publ_author_name
'Cosham, Samuel D.'
'Hill, Michael S.'
'Horley, Graeme A.'
'Johnson, Andrew L.'
'Jordan, Laura'
'Molloy, Kieran C.'
'Stanton, David C.'

_publ_section_title
;
 Synthesis and materials chemistry of bismuth tris-(di-i-propylcarbamate):
 deposition of photoactive Bi2O3 thin films.
;
_journal_issue 1
_journal_name_full 'Inorganic chemistry'
_journal_page_first 503
_journal_page_last 511
_journal_paper_doi 10.1021/ic402499r
_journal_volume 53
_journal_year 2014
_chemical_formula_moiety 'C84 H168 Bi8 N12 O30, 6(C4 H8 O)'
_chemical_formula_sum 'C108 H216 Bi8 N12 O36'
_chemical_formula_weight 3930.77
_chemical_name_systematic
;
 ?
;
_space_group_IT_number 14
_symmetry_cell_setting monoclinic
_symmetry_space_group_name_Hall '-P 2yn'
_symmetry_space_group_name_H-M 'P 1 21/n 1'
_atom_sites_solution_hydrogens geom
_atom_sites_solution_primary direct
_atom_sites_solution_secondary difmap
_audit_creation_method SHELXL-97
_cell_angle_alpha 90.00
_cell_angle_beta 105.4263(7)
_cell_angle_gamma 90.00
_cell_formula_units_Z 2
_cell_length_a 16.1210(2)
_cell_length_b 27.1155(3)
_cell_length_c 16.8963(3)
_cell_measurement_reflns_used 128817
_cell_measurement_temperature 150(2)
_cell_measurement_theta_max 30.508
_cell_measurement_theta_min 3.513
_cell_volume 7119.77(17)
_computing_cell_refinement 'HKL Scalepack (Otwinowski & Minor, 1997)'
_computing_data_collection 'Collect (Nonius BV, 1997-2000)'
_computing_data_reduction
;
 DENZO-SCALEPACK Z. Otwinowski and W. Minor, " 
 Processing of X-ray Diffraction Data Collected in Oscillation Mode ", 
 Methods in Enzymology, Volume 276: Macromolecular Crystallography, 
 part A, p.307-326, 1997,C.W. Carter, Jr. & R. M. Sweet, Eds., Academic Press.
;
_computing_molecular_graphics 'ORTEP3 for Windows - Farrugia, L. J. J. Appl. Crystallogr. 1997, 30, 565'
_computing_publication_material
;
 'WinGX publication routines, Farrugia, 
 L. J., J. Appl. Crystallogr., 1999, 32, 837-838
;
_computing_structure_refinement
;
 Sheldrick GM (2008) Acta Crystallogr A64:112--122 and 
 C. B. H\"ubschle, G. M. Sheldrick and B. Dittrich
 ShelXle: a Qt graphical user interface for SHELXL
 J. Appl. Cryst., 44, (2011) 1281-1284.
;
_computing_structure_solution
; 
 SIR97- Altomare A., Burla M.C., Camalli M., Cascarano G.L., Giacovazzo C. , 
 Guagliardi A., Moliterni A.G.G., Polidori G.,Spagna R. 
 (1999) J. Appl. Cryst. 32, 115-119
;
_diffrn_ambient_temperature 150(2)
_diffrn_measured_fraction_theta_full 0.993
_diffrn_measured_fraction_theta_max 0.932
_diffrn_measurement_device_type 'Nonius Kappa CCD'
_diffrn_measurement_method '618 1.1 degree images with \w scans'
_diffrn_radiation_monochromator graphite
_diffrn_radiation_source 'fine-focus sealed tube'
_diffrn_radiation_type MoK\a
_diffrn_radiation_wavelength 0.71073
_diffrn_reflns_av_R_equivalents 0.1093
_diffrn_reflns_av_sigmaI/netI 0.0969
_diffrn_reflns_limit_h_max 21
_diffrn_reflns_limit_h_min -22
_diffrn_reflns_limit_k_max 38
_diffrn_reflns_limit_k_min -38
_diffrn_reflns_limit_l_max 23
_diffrn_reflns_limit_l_min -23
_diffrn_reflns_number 93257
_diffrn_reflns_theta_full 25.00
_diffrn_reflns_theta_max 30.20
_diffrn_reflns_theta_min 3.84
_diffrn_standards_decay_% 0
_diffrn_standards_number 0
_exptl_absorpt_coefficient_mu 9.921
_exptl_absorpt_correction_T_max 0.5041
_exptl_absorpt_correction_T_min 0.2416
_exptl_absorpt_correction_type multi-scan
_exptl_absorpt_process_details
;
 multi-scan from symmetry-related measurements 
 Sortav (Blessing 1995)
;
_exptl_crystal_density_diffrn 1.834
_exptl_crystal_density_method 'not measured'
_exptl_crystal_F_000 3800
_exptl_crystal_size_max 0.20
_exptl_crystal_size_mid 0.12
_exptl_crystal_size_min 0.08
_refine_diff_density_max 1.426
_refine_diff_density_min -1.711
_refine_diff_density_rms 0.239
_refine_ls_extinction_method none
_refine_ls_goodness_of_fit_ref 1.012
_refine_ls_hydrogen_treatment mixed
_refine_ls_matrix_type full
_refine_ls_number_parameters 784
_refine_ls_number_reflns 19721
_refine_ls_number_restraints 28
_refine_ls_restrained_S_all 1.013
_refine_ls_R_factor_all 0.0965
_refine_ls_R_factor_gt 0.0444
_refine_ls_shift/su_max 0.001
_refine_ls_shift/su_mean 0.000
_refine_ls_structure_factor_coef Fsqd
_refine_ls_weighting_details 'calc w=1/[\s^2^(Fo^2^)+(0.0317P)^2^+0.8278P] where P=(Fo^2^+2Fc^2^)/3'
_refine_ls_weighting_scheme calc
_refine_ls_wR_factor_gt 0.0745
_refine_ls_wR_factor_ref 0.0864
_reflns_number_gt 13013
_reflns_number_total 19721
_reflns_threshold_expression >2sigma(I)
_cod_data_source_file ic402499r_si_001.cif
_cod_data_source_block h12alj22
_cod_database_code 4337478

loop_
_symmetry_equiv_pos_as_xyz
'x, y, z'
'-x+1/2, y+1/2, -z+1/2'
'-x, -y, -z'
'x-1/2, -y-1/2, z-1/2'

loop_
_atom_site_label
_atom_site_type_symbol
_atom_site_fract_x
_atom_site_fract_y
_atom_site_fract_z
_atom_site_U_iso_or_equiv
_atom_site_adp_type
_atom_site_occupancy
_atom_site_symmetry_multiplicity
_atom_site_calc_flag
_atom_site_refinement_flags
_atom_site_disorder_assembly
_atom_site_disorder_group
Bi1 Bi 0.595383(15) 0.368592(8) -0.078914(14) 0.01762(6) Uani 1 1 d . . .
Bi2 Bi 0.554875(15) 0.497089(8) -0.172259(14) 0.01696(6) Uani 1 1 d . . .
Bi3 Bi 0.438170(15) 0.388010(8) 0.037797(14) 0.01725(6) Uani 1 1 d . . .
Bi4 Bi 0.605050(14) 0.474419(8) 0.047416(14) 0.01513(5) Uani 1 1 d . . .
O1 O 0.7375(3) 0.33000(17) -0.1140(3) 0.0342(12) Uani 1 1 d . . .
O2 O 0.7257(3) 0.36182(14) 0.0029(3) 0.0220(10) Uani 1 1 d . . .
O3 O 0.5341(3) 0.41677(15) -0.2481(3) 0.0260(10) Uani 1 1 d . . .
O4 O 0.6477(3) 0.46308(15) -0.2449(3) 0.0267(10) Uani 1 1 d . . .
O5 O 0.4230(3) 0.37909(14) -0.1101(3) 0.0246(10) Uani 1 1 d . . .
O6 O 0.5771(3) 0.54224(14) 0.1463(2) 0.0217(10) Uani 1 1 d . . .
O7 O 0.6693(3) 0.55028(14) -0.1186(3) 0.0208(9) Uani 1 1 d . . .
O8 O 0.7079(3) 0.55196(15) 0.0190(3) 0.0229(10) Uani 1 1 d . . .
O9 O 0.6025(3) 0.44277(15) 0.1974(2) 0.0250(10) Uani 1 1 d . . .
O10 O 0.4972(3) 0.38725(15) 0.1733(3) 0.0246(10) Uani 1 1 d . . .
O11 O 0.4664(3) 0.30046(15) 0.0323(3) 0.0317(12) Uani 1 1 d . . .
O12 O 0.5701(3) 0.29097(14) -0.0325(3) 0.0336(12) Uani 1 1 d . . .
O13 O 0.6182(2) 0.45055(13) -0.0751(2) 0.0165(9) Uani 1 1 d . . .
O14 O 0.4700(2) 0.46880(13) 0.0438(2) 0.0149(9) Uani 1 1 d . . .
O15 O 0.5682(2) 0.39280(13) 0.0312(2) 0.0163(9) Uani 1 1 d . . .
N1 N 0.8498(3) 0.32252(18) 0.0003(3) 0.0243(12) Uani 1 1 d . . .
N2 N 0.6294(4) 0.39327(19) -0.3199(3) 0.0284(13) Uani 1 1 d . . .
N3 N 0.3207(3) 0.40538(18) -0.2201(3) 0.0254(13) Uani 1 1 d . . .
N4 N 0.8025(3) 0.52274(19) -0.0481(3) 0.0261(13) Uani 1 1 d . . .
N5 N 0.6303(4) 0.36629(19) 0.2503(3) 0.0289(13) Uani 1 1 d . . .
N6 N 0.5120(3) 0.22354(18) 0.0083(3) 0.0268(13) Uani 1 1 d . . .
C1 C 0.7694(4) 0.3382(2) -0.0394(4) 0.0252(15) Uani 1 1 d . . .
C2 C 0.8831(4) 0.3317(2) 0.0894(4) 0.0305(16) Uani 1 1 d . . .
H2 H 0.8456 0.3577 0.1039 0.037 Uiso 1 1 calc R . .
C3 C 0.9740(5) 0.3526(3) 0.1103(6) 0.060(3) Uani 1 1 d . . .
H3A H 1.0139 0.3271 0.1017 0.089 Uiso 1 1 calc R . .
H3B H 0.9908 0.3631 0.1678 0.089 Uiso 1 1 calc R . .
H3C H 0.9758 0.3809 0.0747 0.089 Uiso 1 1 calc R . .
C4 C 0.8735(5) 0.2865(3) 0.1375(5) 0.053(2) Uani 1 1 d . . .
H4A H 0.9107 0.2602 0.1264 0.079 Uiso 1 1 calc R . .
H4B H 0.8135 0.2754 0.1211 0.079 Uiso 1 1 calc R . .
H4C H 0.8901 0.2942 0.1963 0.079 Uiso 1 1 calc R . .
C5 C 0.8992(4) 0.2896(3) -0.0393(5) 0.0359(18) Uani 1 1 d . . .
H5 H 0.9511 0.2791 0.0046 0.043 Uiso 1 1 calc R . .
C6 C 0.8508(5) 0.2428(3) -0.0725(5) 0.055(2) Uani 1 1 d . . .
H6A H 0.8031 0.2508 -0.1203 0.083 Uiso 1 1 calc R . .
H6B H 0.8281 0.2277 -0.0299 0.083 Uiso 1 1 calc R . .
H6C H 0.8899 0.2197 -0.0889 0.083 Uiso 1 1 calc R . .
C7 C 0.9323(5) 0.3160(3) -0.1040(5) 0.057(3) Uani 1 1 d . . .
H7A H 0.9555 0.3482 -0.0830 0.085 Uiso 1 1 calc R . .
H7B H 0.8849 0.3205 -0.1537 0.085 Uiso 1 1 calc R . .
H7C H 0.9777 0.2962 -0.1172 0.085 Uiso 1 1 calc R . .
C8 C 0.6032(4) 0.4247(2) -0.2698(4) 0.0251(15) Uani 1 1 d . . .
C9 C 0.7121(5) 0.4023(3) -0.3404(4) 0.0381(19) Uani 1 1 d . . .
H9 H 0.7346 0.4349 -0.3163 0.046 Uiso 1 1 calc R . .
C10 C 0.6979(5) 0.4058(3) -0.4341(4) 0.049(2) Uani 1 1 d . . .
H10A H 0.6578 0.4328 -0.4558 0.074 Uiso 1 1 calc R . .
H10B H 0.6738 0.3747 -0.4597 0.074 Uiso 1 1 calc R . .
H10C H 0.7530 0.4122 -0.4464 0.074 Uiso 1 1 calc R . .
C11 C 0.7782(5) 0.3634(3) -0.3013(5) 0.051(2) Uani 1 1 d . . .
H11A H 0.7606 0.3314 -0.3273 0.077 Uiso 1 1 calc R . .
H11B H 0.7822 0.3612 -0.2425 0.077 Uiso 1 1 calc R . .
H11C H 0.8344 0.3726 -0.3088 0.077 Uiso 1 1 calc R . .
C12 C 0.5814(5) 0.3468(2) -0.3511(4) 0.0335(17) Uani 1 1 d . . .
H12 H 0.6170 0.3295 -0.3828 0.040 Uiso 1 1 calc R . .
C13 C 0.4972(5) 0.3572(3) -0.4118(5) 0.050(2) Uani 1 1 d . . .
H13A H 0.5071 0.3763 -0.4577 0.074 Uiso 1 1 calc R . .
H13B H 0.4604 0.3762 -0.3851 0.074 Uiso 1 1 calc R . .
H13C H 0.4689 0.3260 -0.4323 0.074 Uiso 1 1 calc R . .
C14 C 0.5761(5) 0.3120(2) -0.2834(4) 0.042(2) Uani 1 1 d . . .
H14A H 0.5305 0.3229 -0.2589 0.063 Uiso 1 1 calc R . .
H14B H 0.6313 0.3118 -0.2413 0.063 Uiso 1 1 calc R . .
H14C H 0.5631 0.2787 -0.3058 0.063 Uiso 1 1 calc R . .
C15 C 0.3907(4) 0.4145(2) -0.1584(4) 0.0213(14) Uani 1 1 d . . .
C16 C 0.2828(4) 0.3559(2) -0.2350(4) 0.0328(17) Uani 1 1 d . . .
H16 H 0.2330 0.3587 -0.2848 0.039 Uiso 1 1 calc R . .
C17 C 0.2460(5) 0.3389(3) -0.1660(5) 0.046(2) Uani 1 1 d . . .
H17A H 0.2151 0.3663 -0.1488 0.069 Uiso 1 1 calc R . .
H17B H 0.2929 0.3281 -0.1194 0.069 Uiso 1 1 calc R . .
H17C H 0.2063 0.3115 -0.1851 0.069 Uiso 1 1 calc R . .
C18 C 0.3430(5) 0.3176(2) -0.2554(5) 0.048(2) Uani 1 1 d . . .
H18A H 0.3911 0.3117 -0.2069 0.072 Uiso 1 1 calc R . .
H18B H 0.3652 0.3298 -0.3004 0.072 Uiso 1 1 calc R . .
H18C H 0.3115 0.2868 -0.2720 0.072 Uiso 1 1 calc R . .
C19 C 0.2854(5) 0.4449(3) -0.2792(4) 0.0395(19) Uani 1 1 d . . .
H19 H 0.3144 0.4761 -0.2552 0.047 Uiso 1 1 calc R . .
C20 C 0.1883(5) 0.4522(3) -0.2894(6) 0.062(3) Uani 1 1 d . . .
H20A H 0.1776 0.4555 -0.2351 0.093 Uiso 1 1 calc R . .
H20B H 0.1566 0.4237 -0.3179 0.093 Uiso 1 1 calc R . .
H20C H 0.1690 0.4822 -0.3215 0.093 Uiso 1 1 calc R . .
C21 C 0.3080(6) 0.4369(3) -0.3611(5) 0.055(2) Uani 1 1 d . . .
H21A H 0.2842 0.4053 -0.3849 0.082 Uiso 1 1 calc R . .
H21B H 0.3707 0.4365 -0.3515 0.082 Uiso 1 1 calc R . .
H21C H 0.2835 0.4636 -0.3990 0.082 Uiso 1 1 calc R . .
C22 C 0.7239(4) 0.5424(2) -0.0489(4) 0.0233(15) Uani 1 1 d . . .
C23 C 0.8709(4) 0.5164(2) 0.0284(4) 0.0291(16) Uani 1 1 d . . .
H23 H 0.9215 0.5024 0.0125 0.035 Uiso 1 1 calc R . .
C24 C 0.9004(4) 0.5647(3) 0.0712(5) 0.044(2) Uani 1 1 d . . .
H24A H 0.8516 0.5811 0.0844 0.066 Uiso 1 1 calc R . .
H24B H 0.9231 0.5859 0.0349 0.066 Uiso 1 1 calc R . .
H24C H 0.9455 0.5584 0.1218 0.066 Uiso 1 1 calc R . .
C25 C 0.8469(5) 0.4791(3) 0.0854(5) 0.042(2) Uani 1 1 d . . .
H25A H 0.8306 0.4480 0.0560 0.063 Uiso 1 1 calc R . .
H25B H 0.7984 0.4917 0.1040 0.063 Uiso 1 1 calc R . .
H25C H 0.8963 0.4736 0.1329 0.063 Uiso 1 1 calc R . .
C26 C 0.8208(4) 0.5081(2) -0.1263(4) 0.0292(16) Uani 1 1 d . . .
H26 H 0.7668 0.5127 -0.1713 0.035 Uiso 1 1 calc R . .
C27 C 0.8901(5) 0.5414(3) -0.1451(5) 0.049(2) Uani 1 1 d . . .
H27A H 0.9438 0.5377 -0.1017 0.074 Uiso 1 1 calc R . .
H27B H 0.8710 0.5758 -0.1475 0.074 Uiso 1 1 calc R . .
H27C H 0.8995 0.5319 -0.1980 0.074 Uiso 1 1 calc R . .
C28 C 0.8449(5) 0.4534(3) -0.1238(5) 0.047(2) Uani 1 1 d . . .
H28A H 0.7968 0.4335 -0.1164 0.071 Uiso 1 1 calc R . .
H28B H 0.8958 0.4475 -0.0780 0.071 Uiso 1 1 calc R . .
H28C H 0.8576 0.4443 -0.1755 0.071 Uiso 1 1 calc R . .
C29 C 0.5762(4) 0.4005(2) 0.2055(4) 0.0221(14) Uani 1 1 d . . .
C30 C 0.7198(4) 0.3790(2) 0.2911(4) 0.0320(17) Uani 1 1 d . . .
H30 H 0.7472 0.3479 0.3176 0.038 Uiso 1 1 calc R . .
C31 C 0.7264(5) 0.4158(3) 0.3608(4) 0.045(2) Uani 1 1 d . . .
H31A H 0.7006 0.4473 0.3382 0.068 Uiso 1 1 calc R . .
H31B H 0.7870 0.4210 0.3897 0.068 Uiso 1 1 calc R . .
H31C H 0.6956 0.4029 0.3992 0.068 Uiso 1 1 calc R . .
C32 C 0.7726(5) 0.3952(3) 0.2329(5) 0.045(2) Uani 1 1 d . . .
H32A H 0.7549 0.3761 0.1819 0.068 Uiso 1 1 calc R . .
H32B H 0.8338 0.3895 0.2589 0.068 Uiso 1 1 calc R . .
H32C H 0.7629 0.4303 0.2204 0.068 Uiso 1 1 calc R . .
C33 C 0.6037(5) 0.3136(3) 0.2491(5) 0.049(2) Uani 1 1 d . . .
H33 H 0.5417 0.3116 0.2179 0.059 Uiso 1 1 calc R . .
C34 C 0.6113(7) 0.2964(4) 0.3379(7) 0.089(4) Uani 1 1 d . . .
H34A H 0.6719 0.2966 0.3692 0.133 Uiso 1 1 calc R . .
H34B H 0.5883 0.2629 0.3369 0.133 Uiso 1 1 calc R . .
H34C H 0.5785 0.3187 0.3638 0.133 Uiso 1 1 calc R . .
C35 C 0.6541(6) 0.2825(3) 0.2048(6) 0.074(3) Uani 1 1 d . . .
H35A H 0.6434 0.2939 0.1479 0.110 Uiso 1 1 calc R . .
H35B H 0.6361 0.2480 0.2052 0.110 Uiso 1 1 calc R . .
H35C H 0.7156 0.2853 0.2323 0.110 Uiso 1 1 calc R . .
C36 C 0.5163(4) 0.2744(2) 0.0020(4) 0.0239(15) Uani 1 1 d . . .
C37 C 0.4517(5) 0.2011(3) 0.0491(5) 0.043(2) Uani 1 1 d . . .
H37 H 0.4308 0.2280 0.0796 0.052 Uiso 1 1 calc R . .
C38 C 0.4944(6) 0.1625(3) 0.1116(6) 0.064(3) Uani 1 1 d . . .
H38A H 0.5086 0.1335 0.0830 0.095 Uiso 1 1 calc R . .
H38B H 0.4550 0.1528 0.1441 0.095 Uiso 1 1 calc R . .
H38C H 0.5472 0.1761 0.1480 0.095 Uiso 1 1 calc R . .
C39 C 0.3735(6) 0.1805(3) -0.0138(7) 0.080(3) Uani 1 1 d . . .
H39A H 0.3509 0.2054 -0.0561 0.120 Uiso 1 1 calc R . .
H39B H 0.3290 0.1718 0.0135 0.120 Uiso 1 1 calc R . .
H39C H 0.3902 0.1510 -0.0395 0.120 Uiso 1 1 calc R . .
C40 C 0.5596(5) 0.1904(2) -0.0327(5) 0.0357(18) Uani 1 1 d . . .
H40 H 0.5414 0.1560 -0.0237 0.043 Uiso 1 1 calc R . .
C41 C 0.5385(7) 0.1979(3) -0.1239(5) 0.073(3) Uani 1 1 d . . .
H41A H 0.4762 0.2022 -0.1457 0.109 Uiso 1 1 calc R . .
H41B H 0.5571 0.1690 -0.1495 0.109 Uiso 1 1 calc R . .
H41C H 0.5682 0.2273 -0.1359 0.109 Uiso 1 1 calc R . .
C42 C 0.6565(5) 0.1932(3) 0.0070(6) 0.062(3) Uani 1 1 d . . .
H42A H 0.6764 0.2271 0.0035 0.093 Uiso 1 1 calc R . .
H42B H 0.6865 0.1710 -0.0219 0.093 Uiso 1 1 calc R . .
H42C H 0.6687 0.1834 0.0647 0.093 Uiso 1 1 calc R . .
O20 O 0.4643(4) 0.4436(2) 0.3289(4) 0.0676(18) Uani 1 1 d . . .
C51 C 0.4608(8) 0.4683(4) 0.4018(6) 0.078(3) Uani 1 1 d . . .
H51A H 0.4696 0.5041 0.3969 0.093 Uiso 1 1 calc R . .
H51B H 0.5056 0.4555 0.4494 0.093 Uiso 1 1 calc R . .
C52 C 0.3698(9) 0.4577(4) 0.4122(7) 0.095(4) Uani 1 1 d . . .
H52A H 0.3722 0.4501 0.4700 0.114 Uiso 1 1 calc R . .
H52B H 0.3308 0.4861 0.3937 0.114 Uiso 1 1 calc R . .
C53 C 0.3417(8) 0.4138(5) 0.3581(9) 0.124(5) Uani 1 1 d . . .
H53A H 0.3287 0.3859 0.3906 0.149 Uiso 1 1 calc R . .
H53B H 0.2892 0.4217 0.3142 0.149 Uiso 1 1 calc R . .
C54 C 0.4103(9) 0.4011(3) 0.3233(7) 0.096(4) Uani 1 1 d . . .
H54A H 0.3871 0.3912 0.2652 0.116 Uiso 1 1 calc R . .
H54B H 0.4436 0.3731 0.3536 0.116 Uiso 1 1 calc R . .
O30 O 0.3454(7) 0.7692(4) 0.3906(7) 0.094(5) Uani 0.700(13) 1 d PD A 1
C61 C 0.3222(11) 0.7788(7) 0.4614(9) 0.086(6) Uani 0.700(13) 1 d PD A 1
H61A H 0.3686 0.7969 0.5008 0.103 Uiso 0.700(13) 1 calc PR A 1
H61B H 0.3112 0.7476 0.4873 0.103 Uiso 0.700(13) 1 calc PR A 1
C62 C 0.2434(13) 0.8088(9) 0.4381(13) 0.126(9) Uani 0.700(13) 1 d PD A 1
H62A H 0.2574 0.8442 0.4480 0.151 Uiso 0.700(13) 1 calc PR A 1
H62B H 0.2031 0.7990 0.4704 0.151 Uiso 0.700(13) 1 calc PR A 1
C63 C 0.2043(14) 0.7994(15) 0.3483(13) 0.143(11) Uani 0.700(13) 1 d PD A 1
H63A H 0.1666 0.7700 0.3387 0.171 Uiso 0.700(13) 1 calc PR A 1
H63B H 0.1722 0.8283 0.3201 0.171 Uiso 0.700(13) 1 calc PR A 1
C64 C 0.2859(12) 0.7909(8) 0.3245(10) 0.089(6) Uani 0.700(13) 1 d PD A 1
H64A H 0.2750 0.7690 0.2760 0.107 Uiso 0.700(13) 1 calc PR A 1
H64B H 0.3086 0.8226 0.3102 0.107 Uiso 0.700(13) 1 calc PR A 1
O30A O 0.249(4) 0.8244(17) 0.352(2) 0.16(2) Uiso 0.300(13) 1 d PD A 2
C61A C 0.223(8) 0.7785(17) 0.317(3) 0.24(5) Uiso 0.300(13) 1 d PD A 2
H61C H 0.2535 0.7695 0.2754 0.289 Uiso 0.300(13) 1 calc PR A 2
H61D H 0.1599 0.7775 0.2914 0.289 Uiso 0.300(13) 1 calc PR A 2
C62A C 0.248(3) 0.7463(14) 0.390(2) 0.095(14) Uiso 0.300(13) 1 d PD A 2
H62C H 0.2010 0.7228 0.3906 0.115 Uiso 0.300(13) 1 calc PR A 2
H62D H 0.3000 0.7271 0.3894 0.115 Uiso 0.300(13) 1 calc PR A 2
C63A C 0.266(4) 0.7778(14) 0.464(3) 0.11(2) Uiso 0.300(13) 1 d PD A 2
H63C H 0.3128 0.7639 0.5082 0.131 Uiso 0.300(13) 1 calc PR A 2
H63D H 0.2136 0.7812 0.4842 0.131 Uiso 0.300(13) 1 calc PR A 2
C64A C 0.291(3) 0.8259(12) 0.436(2) 0.068(11) Uiso 0.300(13) 1 d PD A 2
H64C H 0.2696 0.8537 0.4633 0.082 Uiso 0.300(13) 1 calc PR A 2
H64D H 0.3537 0.8285 0.4455 0.082 Uiso 0.300(13) 1 calc PR A 2
O40 O 0.5115(11) 0.0559(5) 0.9148(11) 0.228(7) Uani 1 1 d D . .
C71 C 0.5178(11) 0.0396(8) 0.8395(9) 0.158(7) Uani 1 1 d D . .
H71A H 0.5528 0.0625 0.8160 0.189 Uiso 1 1 calc R . .
H71B H 0.4602 0.0361 0.8005 0.189 Uiso 1 1 calc R . .
C72 C 0.5616(16) -0.0098(5) 0.8586(10) 0.178(9) Uani 1 1 d D . .
H72A H 0.5961 -0.0178 0.8198 0.213 Uiso 1 1 calc R . .
H72B H 0.5196 -0.0365 0.8579 0.213 Uiso 1 1 calc R . .
C73 C 0.6180(13) -0.0005(7) 0.9441(13) 0.236(12) Uani 1 1 d D . .
H73A H 0.6082 -0.0257 0.9831 0.284 Uiso 1 1 calc R . .
H73B H 0.6797 -0.0006 0.9449 0.284 Uiso 1 1 calc R . .
C74 C 0.5901(14) 0.0498(7) 0.9648(15) 0.35(2) Uani 1 1 d D . .
H74A H 0.5886 0.0513 1.0230 0.425 Uiso 1 1 calc R . .
H74B H 0.6297 0.0756 0.9551 0.425 Uiso 1 1 calc R . .

loop_
_atom_site_aniso_label
_atom_site_aniso_U_11
_atom_site_aniso_U_22
_atom_site_aniso_U_33
_atom_site_aniso_U_23
_atom_site_aniso_U_13
_atom_site_aniso_U_12
Bi1 0.02044(13) 0.01182(10) 0.02189(12) -0.00126(9) 0.00789(10) 0.00147(9)
Bi2 0.01980(13) 0.01355(11) 0.01870(12) 0.00036(9) 0.00716(10) 0.00086(9)
Bi3 0.01829(13) 0.01166(10) 0.02301(13) 0.00063(9) 0.00761(10) -0.00114(9)
Bi4 0.01459(12) 0.01223(10) 0.01852(12) -0.00064(9) 0.00430(9) 0.00044(9)
O1 0.032(3) 0.044(3) 0.027(3) 0.002(2) 0.010(2) 0.012(2)
O2 0.021(2) 0.018(2) 0.025(2) 0.0036(19) 0.005(2) 0.0047(18)
O3 0.030(3) 0.025(2) 0.027(3) -0.005(2) 0.014(2) -0.002(2)
O4 0.028(3) 0.023(2) 0.033(3) -0.006(2) 0.015(2) 0.000(2)
O5 0.028(3) 0.016(2) 0.028(2) -0.0055(19) 0.003(2) 0.0001(19)
O6 0.023(2) 0.018(2) 0.025(2) -0.0027(19) 0.008(2) -0.0029(18)
O7 0.018(2) 0.017(2) 0.028(3) 0.0021(19) 0.007(2) 0.0000(18)
O8 0.014(2) 0.025(2) 0.031(3) -0.001(2) 0.008(2) 0.0021(18)
O9 0.035(3) 0.019(2) 0.020(2) 0.0026(19) 0.005(2) 0.003(2)
O10 0.021(3) 0.026(2) 0.026(2) 0.006(2) 0.005(2) 0.006(2)
O11 0.031(3) 0.017(2) 0.051(3) 0.004(2) 0.020(3) 0.001(2)
O12 0.050(3) 0.012(2) 0.050(3) 0.002(2) 0.031(3) -0.006(2)
O13 0.019(2) 0.0108(19) 0.020(2) 0.0020(17) 0.0054(18) 0.0019(16)
O14 0.012(2) 0.0086(18) 0.024(2) 0.0044(17) 0.0048(18) 0.0051(16)
O15 0.016(2) 0.015(2) 0.020(2) -0.0014(17) 0.0092(18) 0.0011(17)
N1 0.027(3) 0.018(3) 0.031(3) 0.004(2) 0.013(3) 0.007(2)
N2 0.036(4) 0.026(3) 0.029(3) -0.002(3) 0.019(3) 0.006(3)
N3 0.021(3) 0.021(3) 0.026(3) -0.004(2) -0.007(2) -0.006(2)
N4 0.019(3) 0.024(3) 0.037(3) 0.003(3) 0.010(3) -0.003(2)
N5 0.031(3) 0.023(3) 0.028(3) 0.010(2) -0.001(3) 0.002(3)
N6 0.030(3) 0.013(3) 0.037(3) 0.001(2) 0.008(3) -0.006(2)
C1 0.025(4) 0.017(3) 0.036(4) 0.009(3) 0.012(3) -0.001(3)
C2 0.027(4) 0.026(4) 0.037(4) -0.003(3) 0.007(3) 0.002(3)
C3 0.032(5) 0.067(6) 0.080(7) -0.019(5) 0.014(5) -0.011(4)
C4 0.063(6) 0.047(5) 0.045(5) 0.017(4) 0.011(5) 0.016(4)
C5 0.024(4) 0.038(4) 0.048(5) 0.004(4) 0.015(4) 0.017(3)
C6 0.043(5) 0.042(5) 0.076(6) -0.017(5) 0.008(5) 0.015(4)
C7 0.052(6) 0.074(6) 0.057(6) 0.016(5) 0.038(5) 0.028(5)
C8 0.037(4) 0.023(3) 0.016(3) -0.001(3) 0.009(3) 0.006(3)
C9 0.051(5) 0.036(4) 0.036(4) -0.003(3) 0.028(4) 0.007(4)
C10 0.052(6) 0.061(6) 0.040(5) -0.003(4) 0.021(4) 0.002(4)
C11 0.048(5) 0.065(6) 0.046(5) -0.006(5) 0.022(4) 0.011(5)
C12 0.045(5) 0.028(4) 0.031(4) -0.012(3) 0.015(4) -0.004(3)
C13 0.062(6) 0.045(5) 0.038(5) -0.012(4) 0.007(4) -0.005(4)
C14 0.056(6) 0.030(4) 0.041(5) -0.010(4) 0.015(4) -0.009(4)
C15 0.031(4) 0.010(3) 0.026(4) -0.005(3) 0.013(3) 0.001(3)
C16 0.027(4) 0.027(4) 0.037(4) -0.011(3) -0.005(3) -0.007(3)
C17 0.046(5) 0.032(4) 0.073(6) -0.017(4) 0.035(5) -0.018(4)
C18 0.060(6) 0.026(4) 0.062(6) -0.026(4) 0.021(5) -0.012(4)
C19 0.035(5) 0.036(4) 0.038(4) -0.005(4) -0.008(4) 0.006(3)
C20 0.048(6) 0.056(6) 0.071(7) -0.003(5) -0.002(5) 0.015(5)
C21 0.075(7) 0.051(5) 0.038(5) 0.005(4) 0.015(5) 0.014(5)
C22 0.020(4) 0.007(3) 0.045(4) 0.000(3) 0.013(3) -0.007(2)
C23 0.021(4) 0.028(4) 0.040(4) -0.001(3) 0.011(3) 0.004(3)
C24 0.025(4) 0.050(5) 0.053(5) 0.001(4) 0.004(4) 0.000(4)
C25 0.036(5) 0.039(4) 0.042(5) 0.017(4) -0.005(4) 0.003(4)
C26 0.016(3) 0.036(4) 0.041(4) -0.001(3) 0.015(3) 0.004(3)
C27 0.033(5) 0.056(5) 0.068(6) -0.008(5) 0.030(4) -0.006(4)
C28 0.045(5) 0.037(4) 0.062(6) -0.008(4) 0.017(4) 0.011(4)
C29 0.029(4) 0.020(3) 0.019(3) 0.000(3) 0.009(3) 0.005(3)
C30 0.024(4) 0.030(4) 0.032(4) 0.001(3) -0.011(3) 0.007(3)
C31 0.060(6) 0.049(5) 0.022(4) 0.000(4) 0.000(4) 0.006(4)
C32 0.026(4) 0.066(6) 0.041(5) -0.005(4) 0.003(4) -0.002(4)
C33 0.041(5) 0.025(4) 0.070(6) 0.009(4) -0.003(5) 0.000(4)
C34 0.086(8) 0.068(7) 0.109(9) 0.048(7) 0.019(7) -0.007(6)
C35 0.073(7) 0.034(5) 0.089(8) -0.009(5) -0.022(6) 0.017(5)
C36 0.019(4) 0.016(3) 0.031(4) -0.002(3) -0.004(3) -0.004(3)
C37 0.046(5) 0.025(4) 0.066(6) 0.004(4) 0.028(5) -0.003(4)
C38 0.075(7) 0.036(5) 0.094(8) 0.032(5) 0.048(6) -0.004(4)
C39 0.054(6) 0.062(6) 0.120(10) -0.007(6) 0.015(7) -0.024(5)
C40 0.047(5) 0.014(3) 0.049(5) -0.003(3) 0.016(4) 0.004(3)
C41 0.136(10) 0.038(5) 0.051(6) -0.010(5) 0.036(6) 0.018(6)
C42 0.060(6) 0.032(4) 0.105(8) 0.008(5) 0.041(6) 0.015(4)
O20 0.092(5) 0.063(4) 0.059(4) 0.001(3) 0.039(4) 0.011(4)
C51 0.118(10) 0.068(7) 0.040(6) 0.013(5) 0.008(6) 0.013(7)
C52 0.168(13) 0.061(7) 0.074(8) 0.003(6) 0.064(9) 0.040(8)
C53 0.107(11) 0.126(12) 0.170(14) -0.026(11) 0.092(11) -0.015(9)
C54 0.176(13) 0.041(6) 0.109(9) -0.002(6) 0.101(10) -0.021(7)
O30 0.109(10) 0.096(9) 0.083(8) 0.000(7) 0.037(8) 0.047(7)
C61 0.067(12) 0.132(16) 0.074(12) 0.018(11) 0.044(10) 0.024(11)
C62 0.12(2) 0.121(18) 0.17(3) 0.011(18) 0.11(2) -0.002(16)
C63 0.060(14) 0.28(3) 0.082(15) 0.084(18) 0.004(13) 0.06(2)
C64 0.116(18) 0.112(15) 0.049(10) 0.006(10) 0.039(10) 0.035(13)
O40 0.31(2) 0.192(14) 0.193(14) 0.004(12) 0.092(15) 0.078(13)
C71 0.165(17) 0.23(2) 0.091(12) 0.020(14) 0.054(12) 0.040(15)
C72 0.33(3) 0.088(11) 0.106(13) -0.016(10) 0.037(16) 0.024(15)
C73 0.24(2) 0.18(2) 0.23(3) -0.006(17) -0.04(2) 0.143(18)
C74 0.28(3) 0.118(15) 0.45(4) -0.146(19) -0.28(3) 0.084(16)

loop_
_atom_type_symbol
_atom_type_description
_atom_type_scat_dispersion_real
_atom_type_scat_dispersion_imag
_atom_type_scat_source
C C 0.0033 0.0016 'International Tables Vol C Tables 4.2.6.8 and 6.1.1.4'
H H 0.0000 0.0000 'International Tables Vol C Tables 4.2.6.8 and 6.1.1.4'
Bi Bi -4.1077 10.2566 'International Tables Vol C Tables 4.2.6.8 and 6.1.1.4'
O O 0.0106 0.0060 'International Tables Vol C Tables 4.2.6.8 and 6.1.1.4'
N N 0.0061 0.0033 'International Tables Vol C Tables 4.2.6.8 and 6.1.1.4'

loop_
_geom_angle_atom_site_label_1
_geom_angle_atom_site_label_2
_geom_angle_atom_site_label_3
_geom_angle
_geom_angle_site_symmetry_1
_geom_angle_site_symmetry_3
O15 Bi1 O2 81.97(15) . .
O15 Bi1 O13 74.96(14) . .
O2 Bi1 O13 86.71(14) . .
O15 Bi1 O12 83.59(15) . .
O2 Bi1 O12 86.32(16) . .
O13 Bi1 O12 158.17(15) . .
O15 Bi1 O5 72.37(14) . .
O2 Bi1 O5 153.43(14) . .
O13 Bi1 O5 93.07(13) . .
O12 Bi1 O5 84.12(15) . .
O15 Bi1 O1 133.66(14) . .
O2 Bi1 O1 52.04(14) . .
O13 Bi1 O1 104.17(14) . .
O12 Bi1 O1 87.63(15) . .
O5 Bi1 O1 151.53(13) . .
O15 Bi1 Bi4 37.95(10) . .
O2 Bi1 Bi4 78.91(10) . .
O13 Bi1 Bi4 37.36(10) . .
O12 Bi1 Bi4 120.85(11) . .
O5 Bi1 Bi4 84.86(8) . .
O1 Bi1 Bi4 122.40(10) . .
O15 Bi1 Bi3 31.33(10) . .
O2 Bi1 Bi3 111.04(11) . .
O13 Bi1 Bi3 88.51(10) . .
O12 Bi1 Bi3 74.80(11) . .
O5 Bi1 Bi3 42.44(9) . .
O1 Bi1 Bi3 157.04(10) . .
Bi4 Bi1 Bi3 58.906(6) . .
O13 Bi2 O7 84.14(14) . .
O13 Bi2 O4 85.88(15) . .
O7 Bi2 O4 84.15(14) . .
O13 Bi2 O14 72.54(13) . 3_665
O7 Bi2 O14 74.01(13) . 3_665
O4 Bi2 O14 150.47(14) . 3_665
O13 Bi2 O3 81.31(14) . .
O7 Bi2 O3 136.29(14) . .
O4 Bi2 O3 53.95(14) . .
O14 Bi2 O3 137.65(13) 3_665 .
O13 Bi2 O6 82.41(14) . 3_665
O7 Bi2 O6 144.39(14) . 3_665
O4 Bi2 O6 127.33(14) . 3_665
O14 Bi2 O6 70.52(12) 3_665 3_665
O3 Bi2 O6 73.53(13) . 3_665
O13 Bi2 Bi4 34.21(10) . .
O7 Bi2 Bi4 76.64(10) . .
O4 Bi2 Bi4 117.73(11) . .
O14 Bi2 Bi4 38.34(8) 3_665 .
O3 Bi2 Bi4 109.79(10) . .
O6 Bi2 Bi4 73.73(9) 3_665 .
O15 Bi3 O10 84.10(15) . .
O15 Bi3 O14 74.17(13) . .
O10 Bi3 O14 86.16(14) . .
O15 Bi3 O11 81.96(14) . .
O10 Bi3 O11 89.84(15) . .
O14 Bi3 O11 156.08(14) . .
O15 Bi3 O5 77.67(14) . .
O10 Bi3 O5 160.32(15) . .
O14 Bi3 O5 95.83(14) . .
O11 Bi3 O5 80.40(14) . .
O15 Bi3 Bi1 31.22(10) . .
O10 Bi3 Bi1 112.69(11) . .
O14 Bi3 Bi1 88.97(10) . .
O11 Bi3 Bi1 70.87(11) . .
O5 Bi3 Bi1 47.95(10) . .
O15 Bi3 O8 41.53(10) . .
O10 Bi3 O8 86.93(11) . .
O14 Bi3 O8 32.84(10) . .
O11 Bi3 O8 123.44(11) . .
O5 Bi3 O8 84.34(10) . .
Bi1 Bi3 O8 58.94(4) . .
O14 Bi4 O13 107.22(14) . .
O14 Bi4 O14 71.37(15) . 3_665
O13 Bi4 O14 74.56(13) . 3_665
O14 Bi4 O15 72.66(13) . .
O13 Bi4 O15 72.21(13) . .
O14 Bi4 O15 119.82(14) 3_665 .
O14 Bi4 O6 73.96(13) . .
O13 Bi4 O6 151.10(13) . .
O14 Bi4 O6 78.81(13) 3_665 .
O15 Bi4 O6 132.53(13) . .
O14 Bi4 O9 74.77(14) . .
O13 Bi4 O9 144.23(13) . .
O14 Bi4 O9 135.54(13) 3_665 .
O15 Bi4 O9 74.66(13) . .
O6 Bi4 O9 64.62(12) . .
O14 Bi4 Bi1 92.46(10) . .
O13 Bi4 Bi1 37.72(9) . .
O14 Bi4 Bi1 102.02(9) 3_665 .
O15 Bi4 Bi1 34.84(9) . .
O6 Bi4 Bi1 165.50(9) . .
O9 Bi4 Bi1 107.42(9) . .
O14 Bi4 Bi2 91.94(10) . .
O13 Bi4 Bi2 32.04(9) . .
O14 Bi4 Bi2 42.52(9) 3_665 .
O15 Bi4 Bi2 93.51(9) . .
O6 Bi4 Bi2 120.44(9) . .
O9 Bi4 Bi2 164.23(9) . .
Bi1 Bi4 Bi2 63.964(6) . .
O14 Bi4 O8 12.00(11) . 3_665
O13 Bi4 O8 95.24(11) . 3_665
O14 Bi4 O8 67.51(10) 3_665 3_665
O15 Bi4 O8 67.32(11) . 3_665
O6 Bi4 O8 84.66(10) . 3_665
O9 Bi4 O8 84.08(11) . 3_665
Bi1 Bi4 O8 82.37(5) . 3_665
Bi2 Bi4 O8 81.70(5) . 3_665
C1 O1 Bi1 81.7(4) . .
C1 O2 Bi1 105.3(4) . .
C8 O3 Bi2 89.6(4) . .
C8 O4 Bi2 96.4(4) . .
C15 O5 Bi3 119.3(4) . .
C15 O5 Bi1 115.2(4) . .
Bi3 O5 Bi1 89.61(13) . .
C15 O6 Bi2 133.4(4) 3_665 3_665
C15 O6 Bi4 128.3(4) 3_665 .
Bi2 O6 Bi4 96.37(13) 3_665 .
C22 O7 Bi2 122.1(3) . .
C22 O8 Bi3 102.1(3) . .
C29 O9 Bi4 119.3(4) . .
C29 O10 Bi3 122.1(4) . .
C36 O11 Bi3 134.7(4) . .
C36 O12 Bi1 133.6(4) . .
Bi2 O13 Bi4 113.76(16) . .
Bi2 O13 Bi1 121.83(17) . .
Bi4 O13 Bi1 104.92(15) . .
Bi4 O14 Bi3 106.57(14) . .
Bi4 O14 Bi4 108.63(15) . 3_665
Bi3 O14 Bi4 123.63(17) . 3_665
Bi4 O14 Bi2 110.04(15) . 3_665
Bi3 O14 Bi2 108.30(15) . 3_665
Bi4 O14 Bi2 99.14(13) 3_665 3_665
Bi1 O15 Bi3 117.46(18) . .
Bi1 O15 Bi4 107.21(15) . .
Bi3 O15 Bi4 106.26(15) . .
C1 N1 C5 121.7(6) . .
C1 N1 C2 119.3(5) . .
C5 N1 C2 118.2(5) . .
C8 N2 C9 119.6(6) . .
C8 N2 C12 122.3(6) . .
C9 N2 C12 117.9(5) . .
C15 N3 C16 121.9(5) . .
C15 N3 C19 119.2(5) . .
C16 N3 C19 118.7(5) . .
C22 N4 C23 121.9(6) . .
C22 N4 C26 119.9(6) . .
C23 N4 C26 118.1(5) . .
C29 N5 C30 120.5(5) . .
C29 N5 C33 120.5(6) . .
C30 N5 C33 118.4(5) . .
C36 N6 C37 120.1(6) . .
C36 N6 C40 122.0(5) . .
C37 N6 C40 117.6(5) . .
O1 C1 O2 120.4(6) . .
O1 C1 N1 121.6(6) . .
O2 C1 N1 117.9(6) . .
N1 C2 C4 110.6(6) . .
N1 C2 C3 111.3(6) . .
C4 C2 C3 114.2(7) . .
N1 C2 H2 106.8 . .
C4 C2 H2 106.8 . .
C3 C2 H2 106.8 . .
C2 C3 H3A 109.5 . .
C2 C3 H3B 109.5 . .
H3A C3 H3B 109.5 . .
C2 C3 H3C 109.5 . .
H3A C3 H3C 109.5 . .
H3B C3 H3C 109.5 . .
C2 C4 H4A 109.5 . .
C2 C4 H4B 109.5 . .
H4A C4 H4B 109.5 . .
C2 C4 H4C 109.5 . .
H4A C4 H4C 109.5 . .
H4B C4 H4C 109.5 . .
N1 C5 C6 112.9(6) . .
N1 C5 C7 112.2(6) . .
C6 C5 C7 111.8(7) . .
N1 C5 H5 106.4 . .
C6 C5 H5 106.4 . .
C7 C5 H5 106.4 . .
C5 C6 H6A 109.5 . .
C5 C6 H6B 109.5 . .
H6A C6 H6B 109.5 . .
C5 C6 H6C 109.5 . .
H6A C6 H6C 109.5 . .
H6B C6 H6C 109.5 . .
C5 C7 H7A 109.5 . .
C5 C7 H7B 109.5 . .
H7A C7 H7B 109.5 . .
C5 C7 H7C 109.5 . .
H7A C7 H7C 109.5 . .
H7B C7 H7C 109.5 . .
O4 C8 O3 120.0(6) . .
O4 C8 N2 118.8(6) . .
O3 C8 N2 121.1(6) . .
N2 C9 C11 110.8(6) . .
N2 C9 C10 110.6(6) . .
C11 C9 C10 112.7(6) . .
N2 C9 H9 107.5 . .
C11 C9 H9 107.5 . .
C10 C9 H9 107.5 . .
C9 C10 H10A 109.5 . .
C9 C10 H10B 109.5 . .
H10A C10 H10B 109.5 . .
C9 C10 H10C 109.5 . .
H10A C10 H10C 109.5 . .
H10B C10 H10C 109.5 . .
C9 C11 H11A 109.5 . .
C9 C11 H11B 109.5 . .
H11A C11 H11B 109.5 . .
C9 C11 H11C 109.5 . .
H11A C11 H11C 109.5 . .
H11B C11 H11C 109.5 . .
C13 C12 N2 111.9(6) . .
C13 C12 C14 114.5(7) . .
N2 C12 C14 112.8(6) . .
C13 C12 H12 105.5 . .
N2 C12 H12 105.5 . .
C14 C12 H12 105.5 . .
C12 C13 H13A 109.5 . .
C12 C13 H13B 109.5 . .
H13A C13 H13B 109.5 . .
C12 C13 H13C 109.5 . .
H13A C13 H13C 109.5 . .
H13B C13 H13C 109.5 . .
C12 C14 H14A 109.5 . .
C12 C14 H14B 109.5 . .
H14A C14 H14B 109.5 . .
C12 C14 H14C 109.5 . .
H14A C14 H14C 109.5 . .
H14B C14 H14C 109.5 . .
O6 C15 O5 120.6(6) 3_665 .
O6 C15 N3 121.1(6) 3_665 .
O5 C15 N3 118.3(5) . .
N3 C16 C17 112.1(6) . .
N3 C16 C18 113.6(6) . .
C17 C16 C18 111.8(6) . .
N3 C16 H16 106.2 . .
C17 C16 H16 106.2 . .
C18 C16 H16 106.2 . .
C16 C17 H17A 109.5 . .
C16 C17 H17B 109.5 . .
H17A C17 H17B 109.5 . .
C16 C17 H17C 109.5 . .
H17A C17 H17C 109.5 . .
H17B C17 H17C 109.5 . .
C16 C18 H18A 109.5 . .
C16 C18 H18B 109.5 . .
H18A C18 H18B 109.5 . .
C16 C18 H18C 109.5 . .
H18A C18 H18C 109.5 . .
H18B C18 H18C 109.5 . .
N3 C19 C21 111.5(6) . .
N3 C19 C20 111.6(6) . .
C21 C19 C20 113.3(7) . .
N3 C19 H19 106.7 . .
C21 C19 H19 106.7 . .
C20 C19 H19 106.7 . .
C19 C20 H20A 109.5 . .
C19 C20 H20B 109.5 . .
H20A C20 H20B 109.5 . .
C19 C20 H20C 109.5 . .
H20A C20 H20C 109.5 . .
H20B C20 H20C 109.5 . .
C19 C21 H21A 109.5 . .
C19 C21 H21B 109.5 . .
H21A C21 H21B 109.5 . .
C19 C21 H21C 109.5 . .
H21A C21 H21C 109.5 . .
H21B C21 H21C 109.5 . .
O8 C22 O7 122.7(6) . .
O8 C22 N4 118.8(6) . .
O7 C22 N4 118.6(6) . .
N4 C23 C24 112.7(6) . .
N4 C23 C25 112.3(5) . .
C24 C23 C25 112.1(6) . .
N4 C23 H23 106.4 . .
C24 C23 H23 106.4 . .
C25 C23 H23 106.4 . .
C23 C24 H24A 109.5 . .
C23 C24 H24B 109.5 . .
H24A C24 H24B 109.5 . .
C23 C24 H24C 109.5 . .
H24A C24 H24C 109.5 . .
H24B C24 H24C 109.5 . .
C23 C25 H25A 109.5 . .
C23 C25 H25B 109.5 . .
H25A C25 H25B 109.5 . .
C23 C25 H25C 109.5 . .
H25A C25 H25C 109.5 . .
H25B C25 H25C 109.5 . .
N4 C26 C28 110.2(6) . .
N4 C26 C27 110.8(6) . .
C28 C26 C27 112.5(6) . .
N4 C26 H26 107.7 . .
C28 C26 H26 107.7 . .
C27 C26 H26 107.7 . .
C26 C27 H27A 109.5 . .
C26 C27 H27B 109.5 . .
H27A C27 H27B 109.5 . .
C26 C27 H27C 109.5 . .
H27A C27 H27C 109.5 . .
H27B C27 H27C 109.5 . .
C26 C28 H28A 109.5 . .
C26 C28 H28B 109.5 . .
H28A C28 H28B 109.5 . .
C26 C28 H28C 109.5 . .
H28A C28 H28C 109.5 . .
H28B C28 H28C 109.5 . .
O9 C29 O10 122.4(6) . .
O9 C29 N5 120.3(6) . .
O10 C29 N5 117.3(5) . .
N5 C30 C31 112.0(6) . .
N5 C30 C32 114.4(6) . .
C31 C30 C32 111.9(6) . .
N5 C30 H30 105.9 . .
C31 C30 H30 105.9 . .
C32 C30 H30 105.9 . .
C30 C31 H31A 109.5 . .
C30 C31 H31B 109.5 . .
H31A C31 H31B 109.5 . .
C30 C31 H31C 109.5 . .
H31A C31 H31C 109.5 . .
H31B C31 H31C 109.5 . .
C30 C32 H32A 109.5 . .
C30 C32 H32B 109.5 . .
H32A C32 H32B 109.5 . .
C30 C32 H32C 109.5 . .
H32A C32 H32C 109.5 . .
H32B C32 H32C 109.5 . .
N5 C33 C35 110.8(7) . .
N5 C33 C34 109.2(7) . .
C35 C33 C34 113.5(7) . .
N5 C33 H33 107.7 . .
C35 C33 H33 107.7 . .
C34 C33 H33 107.7 . .
C33 C34 H34A 109.5 . .
C33 C34 H34B 109.5 . .
H34A C34 H34B 109.5 . .
C33 C34 H34C 109.5 . .
H34A C34 H34C 109.5 . .
H34B C34 H34C 109.5 . .
C33 C35 H35A 109.5 . .
C33 C35 H35B 109.5 . .
H35A C35 H35B 109.5 . .
C33 C35 H35C 109.5 . .
H35A C35 H35C 109.5 . .
H35B C35 H35C 109.5 . .
O12 C36 O11 125.3(6) . .
O12 C36 N6 116.6(6) . .
O11 C36 N6 118.1(6) . .
N6 C37 C38 112.3(6) . .
N6 C37 C39 110.7(7) . .
C38 C37 C39 111.7(7) . .
N6 C37 H37 107.3 . .
C38 C37 H37 107.3 . .
C39 C37 H37 107.3 . .
C37 C38 H38A 109.5 . .
C37 C38 H38B 109.5 . .
H38A C38 H38B 109.5 . .
C37 C38 H38C 109.5 . .
H38A C38 H38C 109.5 . .
H38B C38 H38C 109.5 . .
C37 C39 H39A 109.5 . .
C37 C39 H39B 109.5 . .
H39A C39 H39B 109.5 . .
C37 C39 H39C 109.5 . .
H39A C39 H39C 109.5 . .
H39B C39 H39C 109.5 . .
N6 C40 C41 113.4(6) . .
N6 C40 C42 111.3(6) . .
C41 C40 C42 111.7(7) . .
N6 C40 H40 106.7 . .
C41 C40 H40 106.7 . .
C42 C40 H40 106.7 . .
C40 C41 H41A 109.5 . .
C40 C41 H41B 109.5 . .
H41A C41 H41B 109.5 . .
C40 C41 H41C 109.5 . .
H41A C41 H41C 109.5 . .
H41B C41 H41C 109.5 . .
C40 C42 H42A 109.5 . .
C40 C42 H42B 109.5 . .
H42A C42 H42B 109.5 . .
C40 C42 H42C 109.5 . .
H42A C42 H42C 109.5 . .
H42B C42 H42C 109.5 . .
C51 O20 C54 105.9(8) . .
O20 C51 C52 105.6(8) . .
O20 C51 H51A 110.6 . .
C52 C51 H51A 110.6 . .
O20 C51 H51B 110.6 . .
C52 C51 H51B 110.6 . .
H51A C51 H51B 108.7 . .
C53 C52 C51 102.7(8) . .
C53 C52 H52A 111.2 . .
C51 C52 H52A 111.2 . .
C53 C52 H52B 111.2 . .
C51 C52 H52B 111.2 . .
H52A C52 H52B 109.1 . .
C54 C53 C52 107.6(10) . .
C54 C53 H53A 110.2 . .
C52 C53 H53A 110.2 . .
C54 C53 H53B 110.2 . .
C52 C53 H53B 110.2 . .
H53A C53 H53B 108.5 . .
C53 C54 O20 107.6(9) . .
C53 C54 H54A 110.2 . .
O20 C54 H54A 110.2 . .
C53 C54 H54B 110.2 . .
O20 C54 H54B 110.2 . .
H54A C54 H54B 108.5 . .
C61 O30 C64 109.3(11) . .
O30 C61 C62 106.7(13) . .
O30 C61 H61A 110.4 . .
C62 C61 H61A 110.4 . .
O30 C61 H61B 110.4 . .
C62 C61 H61B 110.4 . .
H61A C61 H61B 108.6 . .
C61 C62 C63 106.1(14) . .
C61 C62 H62A 110.5 . .
C63 C62 H62A 110.5 . .
C61 C62 H62B 110.5 . .
C63 C62 H62B 110.5 . .
H62A C62 H62B 108.7 . .
C64 C63 C62 97.8(17) . .
C64 C63 H63A 112.2 . .
C62 C63 H63A 112.2 . .
C64 C63 H63B 112.2 . .
C62 C63 H63B 112.2 . .
H63A C63 H63B 109.8 . .
O30 C64 C63 108.5(11) . .
O30 C64 H64A 110.0 . .
C63 C64 H64A 110.0 . .
O30 C64 H64B 110.0 . .
C63 C64 H64B 110.0 . .
H64A C64 H64B 108.4 . .
C61A O30A C64A 118(4) . .
O30A C61A C62A 101(4) . .
O30A C61A H61C 111.6 . .
C62A C61A H61C 111.6 . .
O30A C61A H61D 111.6 . .
C62A C61A H61D 111.6 . .
H61C C61A H61D 109.4 . .
C63A C62A C61A 108(4) . .
C63A C62A H62C 110.1 . .
C61A C62A H62C 110.1 . .
C63A C62A H62D 110.1 . .
C61A C62A H62D 110.1 . .
H62C C62A H62D 108.4 . .
C62A C63A C64A 104(3) . .
C62A C63A H63C 110.9 . .
C64A C63A H63C 110.9 . .
C62A C63A H63D 110.9 . .
C64A C63A H63D 110.9 . .
H63C C63A H63D 108.9 . .
O30A C64A C63A 102(3) . .
O30A C64A H64C 111.4 . .
C63A C64A H64C 111.4 . .
O30A C64A H64D 111.4 . .
C63A C64A H64D 111.4 . .
H64C C64A H64D 109.3 . .
C74 O40 C71 104.8(16) . .
O40 C71 C72 103.5(12) . .
O40 C71 H71A 111.1 . .
C72 C71 H71A 111.1 . .
O40 C71 H71B 111.1 . .
C72 C71 H71B 111.1 . .
H71A C71 H71B 109.0 . .
C71 C72 C73 100.7(9) . .
C71 C72 H72A 111.6 . .
C73 C72 H72A 111.6 . .
C71 C72 H72B 111.6 . .
C73 C72 H72B 111.6 . .
H72A C72 H72B 109.4 . .
C74 C73 C72 103.4(10) . .
C74 C73 H73A 111.1 . .
C72 C73 H73A 111.1 . .
C74 C73 H73B 111.1 . .
C72 C73 H73B 111.1 . .
H73A C73 H73B 109.1 . .
O40 C74 C73 104.9(11) . .
O40 C74 H74A 110.8 . .
C73 C74 H74A 110.8 . .
O40 C74 H74B 110.8 . .
C73 C74 H74B 110.8 . .
H74A C74 H74B 108.8 . .

loop_
_geom_bond_atom_site_label_1
_geom_bond_atom_site_label_2
_geom_bond_distance
_geom_bond_site_symmetry_2
Bi1 O15 2.126(4) .
Bi1 O2 2.194(4) .
Bi1 O13 2.251(4) .
Bi1 O12 2.320(4) .
Bi1 O5 2.703(4) .
Bi1 O1 2.724(4) .
Bi1 Bi4 3.5550(3) .
Bi1 Bi3 3.6398(3) .
Bi2 O13 2.107(4) .
Bi2 O7 2.327(4) .
Bi2 O4 2.362(4) .
Bi2 O14 2.488(4) 3_665
Bi2 O3 2.504(4) .
Bi2 O6 2.520(4) 3_665
Bi2 Bi4 3.6348(3) .
Bi3 O15 2.133(4) .
Bi3 O10 2.234(4) .
Bi3 O14 2.246(4) .
Bi3 O11 2.424(4) .
Bi3 O5 2.456(4) .
Bi3 O8 6.286(4) .
Bi4 O14 2.168(4) .
Bi4 O13 2.233(4) .
Bi4 O14 2.284(4) 3_665
Bi4 O15 2.289(4) .
Bi4 O6 2.604(4) .
Bi4 O9 2.687(4) .
Bi4 O8 4.921(4) 3_665
O1 C1 1.249(8) .
O2 C1 1.297(7) .
O3 C8 1.281(7) .
O4 C8 1.271(7) .
O5 C15 1.279(7) .
O6 C15 1.277(6) 3_665
O6 Bi2 2.520(4) 3_665
O7 C22 1.288(7) .
O8 C22 1.267(7) .
O9 C29 1.243(7) .
O10 C29 1.295(7) .
O11 C36 1.275(7) .
O12 C36 1.251(7) .
O14 Bi4 2.284(4) 3_665
O14 Bi2 2.488(4) 3_665
N1 C1 1.360(8) .
N1 C5 1.470(8) .
N1 C2 1.479(8) .
N2 C8 1.346(7) .
N2 C9 1.484(9) .
N2 C12 1.498(8) .
N3 C15 1.339(8) .
N3 C16 1.468(7) .
N3 C19 1.472(8) .
N4 C22 1.371(8) .
N4 C23 1.471(8) .
N4 C26 1.483(8) .
N5 C29 1.357(7) .
N5 C30 1.465(8) .
N5 C33 1.489(8) .
N6 C36 1.386(7) .
N6 C37 1.465(8) .
N6 C40 1.470(8) .
C2 C4 1.501(9) .
C2 C3 1.523(9) .
C2 H2 1.0000 .
C3 H3A 0.9800 .
C3 H3B 0.9800 .
C3 H3C 0.9800 .
C4 H4A 0.9800 .
C4 H4B 0.9800 .
C4 H4C 0.9800 .
C5 C6 1.516(10) .
C5 C7 1.517(10) .
C5 H5 1.0000 .
C6 H6A 0.9800 .
C6 H6B 0.9800 .
C6 H6C 0.9800 .
C7 H7A 0.9800 .
C7 H7B 0.9800 .
C7 H7C 0.9800 .
C9 C11 1.517(10) .
C9 C10 1.542(9) .
C9 H9 1.0000 .
C10 H10A 0.9800 .
C10 H10B 0.9800 .
C10 H10C 0.9800 .
C11 H11A 0.9800 .
C11 H11B 0.9800 .
C11 H11C 0.9800 .
C12 C13 1.494(10) .
C12 C14 1.504(9) .
C12 H12 1.0000 .
C13 H13A 0.9800 .
C13 H13B 0.9800 .
C13 H13C 0.9800 .
C14 H14A 0.9800 .
C14 H14B 0.9800 .
C14 H14C 0.9800 .
C15 O6 1.277(6) 3_665
C16 C17 1.513(10) .
C16 C18 1.522(9) .
C16 H16 1.0000 .
C17 H17A 0.9800 .
C17 H17B 0.9800 .
C17 H17C 0.9800 .
C18 H18A 0.9800 .
C18 H18B 0.9800 .
C18 H18C 0.9800 .
C19 C21 1.538(10) .
C19 C20 1.541(10) .
C19 H19 1.0000 .
C20 H20A 0.9800 .
C20 H20B 0.9800 .
C20 H20C 0.9800 .
C21 H21A 0.9800 .
C21 H21B 0.9800 .
C21 H21C 0.9800 .
C23 C24 1.510(9) .
C23 C25 1.514(9) .
C23 H23 1.0000 .
C24 H24A 0.9800 .
C24 H24B 0.9800 .
C24 H24C 0.9800 .
C25 H25A 0.9800 .
C25 H25B 0.9800 .
C25 H25C 0.9800 .
C26 C28 1.530(9) .
C26 C27 1.532(9) .
C26 H26 1.0000 .
C27 H27A 0.9800 .
C27 H27B 0.9800 .
C27 H27C 0.9800 .
C28 H28A 0.9800 .
C28 H28B 0.9800 .
C28 H28C 0.9800 .
C30 C31 1.526(9) .
C30 C32 1.527(10) .
C30 H30 1.0000 .
C31 H31A 0.9800 .
C31 H31B 0.9800 .
C31 H31C 0.9800 .
C32 H32A 0.9800 .
C32 H32B 0.9800 .
C32 H32C 0.9800 .
C33 C35 1.502(11) .
C33 C34 1.545(12) .
C33 H33 1.0000 .
C34 H34A 0.9800 .
C34 H34B 0.9800 .
C34 H34C 0.9800 .
C35 H35A 0.9800 .
C35 H35B 0.9800 .
C35 H35C 0.9800 .
C37 C38 1.517(10) .
C37 C39 1.524(11) .
C37 H37 1.0000 .
C38 H38A 0.9800 .
C38 H38B 0.9800 .
C38 H38C 0.9800 .
C39 H39A 0.9800 .
C39 H39B 0.9800 .
C39 H39C 0.9800 .
C40 C41 1.500(10) .
C40 C42 1.529(10) .
C40 H40 1.0000 .
C41 H41A 0.9800 .
C41 H41B 0.9800 .
C41 H41C 0.9800 .
C42 H42A 0.9800 .
C42 H42B 0.9800 .
C42 H42C 0.9800 .
O20 C51 1.416(10) .
O20 C54 1.432(11) .
C51 C52 1.548(14) .
C51 H51A 0.9900 .
C51 H51B 0.9900 .
C52 C53 1.496(14) .
C52 H52A 0.9900 .
C52 H52B 0.9900 .
C53 C54 1.426(13) .
C53 H53A 0.9900 .
C53 H53B 0.9900 .
C54 H54A 0.9900 .
C54 H54B 0.9900 .
O30 C61 1.369(13) .
O30 C64 1.395(13) .
C61 C62 1.472(15) .
C61 H61A 0.9900 .
C61 H61B 0.9900 .
C62 C63 1.502(17) .
C62 H62A 0.9900 .
C62 H62B 0.9900 .
C63 C64 1.492(17) .
C63 H63A 0.9900 .
C63 H63B 0.9900 .
C64 H64A 0.9900 .
C64 H64B 0.9900 .
O30A C61A 1.39(2) .
O30A C64A 1.399(19) .
C61A C62A 1.48(2) .
C61A H61C 0.9900 .
C61A H61D 0.9900 .
C62A C63A 1.473(19) .
C62A H62C 0.9900 .
C62A H62D 0.9900 .
C63A C64A 1.479(18) .
C63A H63C 0.9900 .
C63A H63D 0.9900 .
C64A H64C 0.9900 .
C64A H64D 0.9900 .
O40 C74 1.332(14) .
O40 C71 1.375(12) .
C71 C72 1.507(14) .
C71 H71A 0.9900 .
C71 H71B 0.9900 .
C72 C73 1.510(14) .
C72 H72A 0.9900 .
C72 H72B 0.9900 .
C73 C74 1.508(14) .
C73 H73A 0.9900 .
C73 H73B 0.9900 .
C74 H74A 0.9900 .
C74 H74B 0.9900 .
